data_2202525
loop_
_publ_author_name
'Thamotharan, S.'
'Parthasarathi, V.'
'Anitha, S.M.'
'Prasad, Archana'
'Rao, T.R.'
'Linden, Anthony'

_publ_section_title
;
 <i>N</i>-(4-Butylphenyl)salicylaldimine at 160K
;
_journal_issue 11
_journal_name_full 'Acta Crystallographica Section E'
_journal_page_first o1856
_journal_page_last o1857
_journal_paper_doi 10.1107/S1600536803024231
_journal_volume 59
_journal_year 2003
_chemical_formula_iupac 'C17 H19 N O'
_chemical_formula_moiety 'C17 H19 N O'
_chemical_formula_sum 'C17 H19 N O'
_chemical_formula_weight 253.33
_chemical_melting_point 311
_chemical_name_systematic
;
N-(4-Butylphenyl)salicylaldimine
;
_space_group_IT_number 19
_symmetry_cell_setting orthorhombic
_symmetry_space_group_name_Hall 'P 2ac 2ab'
_symmetry_space_group_name_H-M 'P 21 21 21'
_atom_sites_solution_hydrogens geom
_atom_sites_solution_primary direct
_atom_sites_solution_secondary difmap
_audit_creation_method SHELXL-97
_cell_angle_alpha 90.00
_cell_angle_beta 90.00
_cell_angle_gamma 90.00
_cell_formula_units_Z 4
_cell_length_a 5.58480(10)
_cell_length_b 8.0987(2)
_cell_length_c 31.2943(6)
_cell_measurement_reflns_used 1931
_cell_measurement_temperature 160(2)
_cell_measurement_theta_max 27.48
_cell_measurement_theta_min 2.0
_cell_volume 1415.43(5)
_computing_cell_refinement 'DENZO-SMN (Otwinowski & Minor, 1997)'
_computing_data_collection 'COLLECT (Nonius, 2000)'
_computing_data_reduction 'DENZO-SMN and SCALEPACK (Otwinowski & Minor, 1997)'
_computing_molecular_graphics 'ORTEP-3 (Farrugia, 1997)'
_computing_publication_material 'SHELXL97 and PLATON (Spek, 2003)'
_computing_structure_refinement 'SHELXL97 (Sheldrick, 1997)'
_computing_structure_solution 'SIR92 (Altomare et al., 1994)'
_diffrn_ambient_temperature 160(2)
_diffrn_detector_area_resol_mean 9
_diffrn_measured_fraction_theta_full 0.996
_diffrn_measured_fraction_theta_max 0.996
_diffrn_measurement_device_type 'Nonius KappaCCD'
_diffrn_measurement_method '\f and \w scans with \k offsets'
_diffrn_radiation_monochromator 'horizontally mounted graphite crystal'
_diffrn_radiation_source 'Nonius FR591 sealed tube generator'
_diffrn_radiation_type 'Mo K\a'
_diffrn_radiation_wavelength 0.71073
_diffrn_reflns_av_R_equivalents 0.058
_diffrn_reflns_av_sigmaI/netI 0.0420
_diffrn_reflns_limit_h_max 7
_diffrn_reflns_limit_h_min -7
_diffrn_reflns_limit_k_max 10
_diffrn_reflns_limit_k_min -8
_diffrn_reflns_limit_l_max 40
_diffrn_reflns_limit_l_min -40
_diffrn_reflns_number 18762
_diffrn_reflns_theta_full 27.48
_diffrn_reflns_theta_max 27.48
_diffrn_reflns_theta_min 2.60
_diffrn_standards_decay_% 0
_diffrn_standards_number 0
_exptl_absorpt_coefficient_mu 0.0733
_exptl_absorpt_correction_type none
_exptl_crystal_colour colourless
_exptl_crystal_density_diffrn 1.189
_exptl_crystal_density_method 'not measured'
_exptl_crystal_description prism
_exptl_crystal_F_000 544
_exptl_crystal_size_max 0.25
_exptl_crystal_size_mid 0.23
_exptl_crystal_size_min 0.18
_refine_diff_density_max 0.156
_refine_diff_density_min -0.129
_refine_ls_extinction_method none
_refine_ls_goodness_of_fit_ref 1.028
_refine_ls_hydrogen_treatment mixed
_refine_ls_matrix_type full
_refine_ls_number_parameters 177
_refine_ls_number_reflns 1917
_refine_ls_number_restraints 1
_refine_ls_restrained_S_all 1.032
_refine_ls_R_factor_all 0.0647
_refine_ls_R_factor_gt 0.0435
_refine_ls_shift/su_max 0.001
_refine_ls_shift/su_mean 0.000
_refine_ls_structure_factor_coef Fsqd
_refine_ls_weighting_details 'calc w = 1/[\s^2^(Fo^2^)+(0.0691P)^2^] where P = (Fo^2^+2Fc^2^)/3'
_refine_ls_weighting_scheme calc
_refine_ls_wR_factor_gt 0.1002
_refine_ls_wR_factor_ref 0.1115
_reflns_number_gt 1474
_reflns_number_total 1917
_reflns_threshold_expression I>2\s(I)
_cod_data_source_file ci6295.cif
_cod_data_source_block I
_cod_database_code 2202525
_cod_database_fobs_code 2202525

loop_
_symmetry_equiv_pos_as_xyz
'x, y, z'
'-x+1/2, -y, z+1/2'
'x+1/2, -y+1/2, -z'
'-x, y+1/2, -z+1/2'

loop_
_atom_site_label
_atom_site_fract_x
_atom_site_fract_y
_atom_site_fract_z
_atom_site_U_iso_or_equiv
_atom_site_adp_type
_atom_site_calc_flag
_atom_site_refinement_flags
_atom_site_occupancy
_atom_site_disorder_assembly
_atom_site_disorder_group
_atom_site_type_symbol
C1 0.6563(3) 0.1739(2) 0.81104(5) 0.0374(4) Uani d . 1 . . C
C2 0.4466(3) 0.0781(2) 0.81200(6) 0.0406(5) Uani d . 1 . . C
O2 0.3714(3) -0.00536(17) 0.77711(4) 0.0523(4) Uani d D 1 . . O
H2 0.469(4) 0.014(3) 0.7547(6) 0.076(7) Uiso d D 1 . . H
C3 0.3120(4) 0.0683(2) 0.84937(6) 0.0457(5) Uani d . 1 . . C
H3 0.1698 0.0040 0.8500 0.055 Uiso calc R 1 . . H
C4 0.3849(4) 0.1519(2) 0.88543(6) 0.0471(5) Uani d . 1 . . C
H4 0.2928 0.1440 0.9109 0.057 Uiso calc R 1 . . H
C5 0.5914(4) 0.2474(3) 0.88508(6) 0.0469(5) Uani d . 1 . . C
H5 0.6404 0.3048 0.9101 0.056 Uiso calc R 1 . . H
C6 0.7244(4) 0.2581(2) 0.84803(5) 0.0438(5) Uani d . 1 . . C
H6 0.8651 0.3240 0.8477 0.053 Uiso calc R 1 . . H
C7 0.7988(3) 0.1899(2) 0.77251(5) 0.0388(4) Uani d . 1 . . C
H7 0.9331 0.2619 0.7725 0.047 Uiso calc R 1 . . H
N8 0.7479(3) 0.10898(19) 0.73838(5) 0.0396(4) Uani d . 1 . . N
C9 0.8772(3) 0.1325(2) 0.69986(6) 0.0380(4) Uani d . 1 . . C
C10 1.0970(3) 0.2135(2) 0.69660(6) 0.0428(5) Uani d . 1 . . C
H10 1.1744 0.2535 0.7216 0.051 Uiso calc R 1 . . H
C11 1.2021(4) 0.2354(2) 0.65683(5) 0.0441(5) Uani d . 1 . . C
H11 1.3516 0.2908 0.6550 0.053 Uiso calc R 1 . . H
C12 1.0947(3) 0.1785(2) 0.61965(6) 0.0421(5) Uani d . 1 . . C
C13 0.8793(3) 0.0942(2) 0.62330(6) 0.0450(5) Uani d . 1 . . C
H13 0.8037 0.0521 0.5984 0.054 Uiso calc R 1 . . H
C14 0.7727(3) 0.0707(2) 0.66295(6) 0.0421(5) Uani d . 1 . . C
H14 0.6263 0.0115 0.6648 0.050 Uiso calc R 1 . . H
C15 1.2052(4) 0.2143(2) 0.57678(5) 0.0501(5) Uani d . 1 . . C
H151 1.1660 0.1235 0.5568 0.060 Uiso calc R 1 . . H
H152 1.3815 0.2189 0.5798 0.060 Uiso calc R 1 . . H
C16 1.1156(4) 0.3775(2) 0.55820(5) 0.0471(5) Uani d . 1 . . C
H161 0.9408 0.3691 0.5534 0.057 Uiso calc R 1 . . H
H162 1.1426 0.4661 0.5795 0.057 Uiso calc R 1 . . H
C17 1.2355(4) 0.4261(3) 0.51658(6) 0.0597(6) Uani d . 1 . . C
H171 1.2162 0.3354 0.4956 0.072 Uiso calc R 1 . . H
H172 1.4090 0.4416 0.5216 0.072 Uiso calc R 1 . . H
C18 1.1318(6) 0.5838(3) 0.49793(6) 0.0752(8) Uani d . 1 . . C
H181 0.9611 0.5679 0.4920 0.113 Uiso calc R 1 . . H
H182 1.2156 0.6109 0.4713 0.113 Uiso calc R 1 . . H
H183 1.1520 0.6742 0.5184 0.113 Uiso calc R 1 . . H

loop_
_atom_site_aniso_label
_atom_site_aniso_U_11
_atom_site_aniso_U_22
_atom_site_aniso_U_33
_atom_site_aniso_U_12
_atom_site_aniso_U_13
_atom_site_aniso_U_23
C1 0.0371(10) 0.0351(9) 0.0402(9) 0.0019(9) -0.0015(8) 0.0040(8)
C2 0.0400(11) 0.0384(10) 0.0433(10) -0.0014(9) -0.0012(9) 0.0007(9)
O2 0.0503(9) 0.0572(9) 0.0494(9) -0.0155(8) 0.0031(7) -0.0073(7)
C3 0.0407(10) 0.0449(11) 0.0516(11) -0.0029(10) 0.0044(9) 0.0034(9)
C4 0.0501(12) 0.0457(11) 0.0456(11) 0.0054(11) 0.0086(10) 0.0049(9)
C5 0.0508(12) 0.0485(11) 0.0415(10) 0.0014(11) -0.0043(9) -0.0009(9)
C6 0.0420(11) 0.0423(10) 0.0472(10) -0.0017(10) -0.0021(9) 0.0031(8)
C7 0.0358(10) 0.0347(9) 0.0458(10) -0.0001(9) -0.0011(8) 0.0026(8)
N8 0.0381(9) 0.0380(8) 0.0426(8) 0.0002(8) 0.0009(7) 0.0010(7)
C9 0.0369(10) 0.0334(9) 0.0436(9) 0.0038(9) 0.0006(8) -0.0001(8)
C10 0.0382(11) 0.0440(10) 0.0461(10) -0.0028(10) -0.0024(8) -0.0022(9)
C11 0.0377(10) 0.0443(11) 0.0502(10) -0.0012(10) 0.0031(9) 0.0008(9)
C12 0.0404(10) 0.0412(10) 0.0446(10) 0.0102(10) 0.0028(9) -0.0013(8)
C13 0.0399(11) 0.0511(12) 0.0438(10) 0.0046(11) -0.0038(9) -0.0055(9)
C14 0.0347(10) 0.0431(11) 0.0484(10) -0.0006(10) -0.0015(8) -0.0045(9)
C15 0.0474(12) 0.0573(12) 0.0457(10) 0.0098(11) 0.0066(9) -0.0012(9)
C16 0.0503(12) 0.0483(11) 0.0428(10) 0.0017(11) 0.0031(9) -0.0030(8)
C17 0.0684(16) 0.0656(14) 0.0452(11) -0.0037(14) 0.0036(10) 0.0028(10)
C18 0.110(2) 0.0649(15) 0.0507(13) -0.0112(17) -0.0040(13) 0.0087(11)

loop_
_atom_type_symbol
_atom_type_description
_atom_type_scat_dispersion_real
_atom_type_scat_dispersion_imag
_atom_type_scat_source
C C 0.0033 0.0000 'International Tables Vol C Tables 4.2.6.8 and 6.1.1.4'
H H 0.0000 0.0000 'International Tables Vol C Tables 4.2.6.8 and 6.1.1.4'
N N 0.0061 0.0000 'International Tables Vol C Tables 4.2.6.8 and 6.1.1.4'
O O 0.0106 0.0000 'International Tables Vol C Tables 4.2.6.8 and 6.1.1.4'

loop_
_geom_angle_atom_site_label_1
_geom_angle_atom_site_label_2
_geom_angle_atom_site_label_3
_geom_angle
C6 C1 C2 118.61(16)
C6 C1 C7 119.76(16)
C2 C1 C7 121.61(15)
O2 C2 C3 118.82(16)
O2 C2 C1 121.21(16)
C3 C2 C1 119.97(16)
C2 O2 H2 110.6(16)
C4 C3 C2 120.02(18)
C4 C3 H3 120.0
C2 C3 H3 120.0
C3 C4 C5 120.85(17)
C3 C4 H4 119.6
C5 C4 H4 119.6
C6 C5 C4 119.24(17)
C6 C5 H5 120.4
C4 C5 H5 120.4
C5 C6 C1 121.30(18)
C5 C6 H6 119.4
C1 C6 H6 119.4
N8 C7 C1 121.62(17)
N8 C7 H7 119.2
C1 C7 H7 119.2
C7 N8 C9 121.71(16)
C14 C9 C10 118.58(16)
C14 C9 N8 116.45(15)
C10 C9 N8 124.96(16)
C11 C10 C9 119.87(17)
C11 C10 H10 120.1
C9 C10 H10 120.1
C10 C11 C12 121.78(18)
C10 C11 H11 119.1
C12 C11 H11 119.1
C11 C12 C13 117.97(17)
C11 C12 C15 120.43(18)
C13 C12 C15 121.56(17)
C12 C13 C14 120.79(17)
C12 C13 H13 119.6
C14 C13 H13 119.6
C9 C14 C13 120.95(16)
C9 C14 H14 119.5
C13 C14 H14 119.5
C12 C15 C16 111.82(15)
C12 C15 H151 109.3
C16 C15 H151 109.3
C12 C15 H152 109.3
C16 C15 H152 109.3
H151 C15 H152 107.9
C17 C16 C15 113.99(17)
C17 C16 H161 108.8
C15 C16 H161 108.8
C17 C16 H162 108.8
C15 C16 H162 108.8
H161 C16 H162 107.7
C16 C17 C18 112.3(2)
C16 C17 H171 109.1
C18 C17 H171 109.1
C16 C17 H172 109.1
C18 C17 H172 109.1
H171 C17 H172 107.9
C17 C18 H181 109.5
C17 C18 H182 109.5
H181 C18 H182 109.5
C17 C18 H183 109.5
H181 C18 H183 109.5
H182 C18 H183 109.5

loop_
_geom_bond_atom_site_label_1
_geom_bond_atom_site_label_2
_geom_bond_site_symmetry_2
_geom_bond_distance
_geom_bond_publ_flag
C1 C6 . 1.396(2) ?
C1 C2 . 1.405(2) ?
C1 C7 . 1.451(2) ?
C2 O2 . 1.351(2) ?
C2 C3 . 1.393(2) ?
O2 H2 . 0.903(16) ?
C3 C4 . 1.377(3) ?
C3 H3 . 0.95 ?
C4 C5 . 1.389(3) ?
C4 H4 . 0.95 ?
C5 C6 . 1.380(3) ?
C5 H5 . 0.95 ?
C6 H6 . 0.95 ?
C7 N8 . 1.285(2) ?
C7 H7 . 0.95 ?
N8 C9 . 1.418(2) ?
C9 C14 . 1.387(2) ?
C9 C10 . 1.395(3) ?
C10 C11 . 1.387(2) ?
C10 H10 . 0.95 ?
C11 C12 . 1.388(2) ?
C11 H11 . 0.95 ?
C12 C13 . 1.388(3) ?
C12 C15 . 1.505(2) ?
C13 C14 . 1.389(2) ?
C13 H13 . 0.95 ?
C14 H14 . 0.95 ?
C15 C16 . 1.528(3) ?
C15 H151 . 0.99 ?
C15 H152 . 0.99 ?
C16 C17 . 1.517(2) ?
C16 H161 . 0.99 ?
C16 H162 . 0.99 ?
C17 C18 . 1.519(3) ?
C17 H171 . 0.99 ?
C17 H172 . 0.99 ?
C18 H181 . 0.98 ?
C18 H182 . 0.98 ?
C18 H183 . 0.98 ?

loop_
_geom_hbond_atom_site_label_D
_geom_hbond_atom_site_label_H
_geom_hbond_atom_site_label_A
_geom_hbond_site_symmetry_A
_geom_hbond_distance_DH
_geom_hbond_distance_HA
_geom_hbond_distance_DA
_geom_hbond_angle_DHA
_geom_hbond_publ_flag
O2 H2 N8 . 0.90(2) 1.81(2) 2.598(2) 144(2) yes
C11 H11 Cg1 4_756 0.95 3.10 3.7998(19) 132 yes
C14 H14 Cg1 4_646 0.95 2.97 3.7003(18) 135 yes
C3 H3 Cg2 4_646 0.95 2.98 3.7585(19) 140 yes
C6 H6 Cg2 4_756 0.95 2.81 3.5976(19) 141 yes

loop_
_geom_torsion_atom_site_label_1
_geom_torsion_atom_site_label_2
_geom_torsion_atom_site_label_3
_geom_torsion_atom_site_label_4
_geom_torsion
C6 C1 C2 O2 179.68(18)
C7 C1 C2 O2 1.1(2)
C6 C1 C2 C3 -0.2(3)
C7 C1 C2 C3 -178.77(17)
O2 C2 C3 C4 179.83(17)
C1 C2 C3 C4 -0.3(3)
C2 C3 C4 C5 0.4(3)
C3 C4 C5 C6 -0.1(3)
C4 C5 C6 C1 -0.4(3)
C2 C1 C6 C5 0.6(3)
C7 C1 C6 C5 179.16(17)
C6 C1 C7 N8 177.01(18)
C2 C1 C7 N8 -4.4(3)
C1 C7 N8 C9 175.77(15)
C7 N8 C9 C14 -164.77(17)
C7 N8 C9 C10 14.6(3)
C14 C9 C10 C11 2.1(3)
N8 C9 C10 C11 -177.19(17)
C9 C10 C11 C12 -0.1(3)
C10 C11 C12 C13 -1.6(3)
C10 C11 C12 C15 175.86(18)
C11 C12 C13 C14 1.3(3)
C15 C12 C13 C14 -176.18(17)
C10 C9 C14 C13 -2.5(3)
N8 C9 C14 C13 176.89(16)
C12 C13 C14 C9 0.8(3)
C11 C12 C15 C16 -89.0(2)
C13 C12 C15 C16 88.4(2)
C12 C15 C16 C17 175.56(17)
C15 C16 C17 C18 176.81(19)

loop_
_cod_related_entry_id
_cod_related_entry_database
_cod_related_entry_code
1 ChemSpider 26003195
